data_1528462
loop_
_publ_author_name
'Eisenmann, B.'
'Schaefer, H.'

_publ_section_title
;
 Zintl-Phasen mit komplexen Anionen: Sr3 Si2 As4 und Sr3 Ge2 As4
;
_journal_name_full 'Angewandte Chemie (German Edition)'
_journal_page_first 480
_journal_page_last 481
_journal_volume 92
_journal_year 1980
_chemical_formula_sum 'As4 Ge2 Sr3'
_chemical_name_systematic 'Sr3 (Ge2 As4)'
_space_group_IT_number 14
_symmetry_space_group_name_Hall '-P 2ybc'
_symmetry_space_group_name_H-M 'P 1 21/c 1'
_cell_angle_alpha 90
_cell_angle_beta 111.76
_cell_angle_gamma 90
_cell_formula_units_Z 4
_cell_length_a 7.625
_cell_length_b 18.514
_cell_length_c 7.47
_cell_volume 979.393
_citation_journal_id_ASTM ANCEAD
_cod_data_source_file Eisenmann_ANCEAD_1980_78.cif
_cod_data_source_block As4Ge2Sr3
_cod_original_cell_volume 979.3932
_cod_database_code 1528462

loop_
_symmetry_equiv_pos_as_xyz
x,y,z
-x,y+1/2,-z+1/2
-x,-y,-z
x,-y-1/2,z-1/2

loop_
_atom_site_label
_atom_site_type_symbol
_atom_site_fract_x
_atom_site_fract_y
_atom_site_fract_z
_atom_site_occupancy
_atom_site_U_iso_or_equiv
Sr1 Sr+2 0.7444 0.9373 0.9886 1 0.0
As3 As-3 0.0091 0.9396 0.7542 1 0.0
Sr2 Sr+2 0.2608 0.9414 0.5037 1 0.0
As4 As-3 0.4947 0.9305 0.241 1 0.0
Sr3 Sr+2 0.7833 0.8158 0.4886 1 0.0
Ge1 Ge+3 0.3147 0.7399 0.4145 1 0.0
As2 As-3 0.0438 0.6857 0.7191 1 0.0
Ge2 Ge+3 0.7877 0.371 0.4731 1 0.0
As1 As-3 0.4995 0.8009 0.7215 1 0.0
